data_1572387
loop_
_publ_author_name
'Ge, Jiajia'
'Chen, Binghui'
'Gong, Dirong'

_publ_section_title
;
 Catalytic polymerization of isoprene using an ultrahigh active iron(ii)
 complex with an ortho-modified 1,10-phenanthroline ligand, access to a
 thermal plastic rubber
;
_journal_issue 37
_journal_name_full 'Polymer Chemistry'
_journal_page_first 3751
_journal_page_last 3762
_journal_paper_doi 10.1039/D4PY00576G
_journal_volume 15
_journal_year 2024
_chemical_absolute_configuration ad
_chemical_formula_moiety 'C16 H17 Cl2 Fe N3'
_chemical_formula_sum 'C16 H17 Cl2 Fe N3'
_chemical_formula_weight 378.07
_space_group_crystal_system tetragonal
_space_group_IT_number 92
_space_group_name_Hall 'P 4abw 2nw'
_space_group_name_H-M_alt 'P 41 21 2'
_atom_sites_solution_hydrogens geom
_atom_sites_solution_primary dual
_audit_creation_date 2023-12-25
_audit_creation_method
;
Olex2 1.5
(compiled 2023.08.24 svn.re1ec1418 for OlexSys, GUI svn.r6817)
;
_audit_update_record
;
2024-03-25 deposited with the CCDC.	2024-08-22 downloaded from the CCDC.
;
_cell_angle_alpha 90
_cell_angle_beta 90
_cell_angle_gamma 90
_cell_formula_units_Z 8
_cell_length_a 10.8158(2)
_cell_length_b 10.8158(2)
_cell_length_c 27.7228(9)
_cell_measurement_reflns_used 9210
_cell_measurement_temperature 150.00
_cell_measurement_theta_max 74.60
_cell_measurement_theta_min 4.39
_cell_volume 3243.06(14)
_computing_cell_refinement 'SAINT V8.40A (Bruker, 2019)'
_computing_data_reduction 'SAINT V8.40A (Bruker, 2019)'
_computing_molecular_graphics 'Olex2 1.5 (Dolomanov et al., 2009)'
_computing_publication_material 'Olex2 1.5 (Dolomanov et al., 2009)'
_computing_structure_refinement 'SHELXL 2018/3 (Sheldrick, 2015)'
_computing_structure_solution 'SHELXT 2018/2 (Sheldrick, 2018)'
_diffrn_ambient_temperature 150.00
_diffrn_measured_fraction_theta_full 1.000
_diffrn_measured_fraction_theta_max 1.000
_diffrn_measurement_device_type 'Bruker APEX-II CCD'
_diffrn_measurement_method '\f and \w scans'
_diffrn_radiation_type CuK\a
_diffrn_radiation_wavelength 1.54178
_diffrn_reflns_av_R_equivalents 0.0719
_diffrn_reflns_av_unetI/netI 0.0435
_diffrn_reflns_Laue_measured_fraction_full 1.000
_diffrn_reflns_Laue_measured_fraction_max 1.000
_diffrn_reflns_limit_h_max 12
_diffrn_reflns_limit_h_min -13
_diffrn_reflns_limit_k_max 13
_diffrn_reflns_limit_k_min -10
_diffrn_reflns_limit_l_max 34
_diffrn_reflns_limit_l_min -34
_diffrn_reflns_number 32532
_diffrn_reflns_point_group_measured_fraction_full 0.997
_diffrn_reflns_point_group_measured_fraction_max 0.996
_diffrn_reflns_theta_full 67.679
_diffrn_reflns_theta_max 74.690
_diffrn_reflns_theta_min 4.388
_diffrn_source_current 0.95
_diffrn_source_power 0.0475
_diffrn_source_voltage 50.0
_diffrn_standards_number 0
_exptl_absorpt_coefficient_mu 10.471
_exptl_absorpt_correction_T_max 0.0872
_exptl_absorpt_correction_T_min 0.0068
_exptl_absorpt_correction_type multi-scan
_exptl_absorpt_process_details
;
SADABS-2016/2 (Bruker,2016/2) was used for absorption correction.
wR2(int) was 0.1576 before and 0.0969 after correction.
The Ratio of minimum to maximum transmission is 0.0780.
The \l/2 correction factor is Not present.
;
_exptl_crystal_density_diffrn 1.549
_exptl_crystal_description block
_exptl_crystal_F_000 1552
_exptl_crystal_size_max 0.2
_exptl_crystal_size_mid 0.15
_exptl_crystal_size_min 0.1
_refine_diff_density_max 0.778
_refine_diff_density_min -0.304
_refine_diff_density_rms 0.112
_refine_ls_abs_structure_details
;
 Flack x determined using 1102 quotients [(I+)-(I-)]/[(I+)+(I-)]
 (Parsons, Flack and Wagner, Acta Cryst. B69 (2013) 249-259).
;
_refine_ls_abs_structure_Flack 0.040(3)
_refine_ls_extinction_method none
_refine_ls_goodness_of_fit_ref 1.038
_refine_ls_hydrogen_treatment constr
_refine_ls_matrix_type full
_refine_ls_number_parameters 201
_refine_ls_number_reflns 3321
_refine_ls_number_restraints 0
_refine_ls_restrained_S_all 1.038
_refine_ls_R_factor_all 0.0511
_refine_ls_R_factor_gt 0.0486
_refine_ls_shift/su_max 0.001
_refine_ls_shift/su_mean 0.000
_refine_ls_structure_factor_coef Fsqd
_refine_ls_weighting_details 'w=1/[\s^2^(Fo^2^)+(0.0823P)^2^] where P=(Fo^2^+2Fc^2^)/3'
_refine_ls_weighting_scheme calc
_refine_ls_wR_factor_gt 0.1153
_refine_ls_wR_factor_ref 0.1164
_reflns_Friedel_coverage 0.660
_reflns_Friedel_fraction_full 0.993
_reflns_Friedel_fraction_max 0.991
_reflns_number_gt 2994
_reflns_number_total 3321
_reflns_threshold_expression 'I > 2\s(I)'
_cod_data_source_file d4py00576g1.cif
_cod_data_source_block cu_1122_8_0m
_cod_depositor_comments 'Adding full bibliography for 1572385--1572387.cif.'
_cod_original_cell_volume 3243.06(16)
_cod_database_code 1572387
_shelx_shelxl_version_number 2018/3
_shelx_space_group_comment
;
The symmetry employed for this shelxl refinement is uniquely defined
by the following loop, which should always be used as a source of
symmetry information in preference to the above space-group names.
They are only intended as comments.
;
_shelx_estimated_absorpt_t_max 0.421
_shelx_estimated_absorpt_t_min 0.229
_olex2_refinement_description
;
1. Fixed Uiso
 At 1.2 times of:
  All C(H) groups, All C(H,H) groups
 At 1.5 times of:
  All C(H,H,H) groups
2.a Secondary CH2 refined with riding coordinates:
 C00A(H00A,H00B), C00C(H00D,H00E)
2.b Aromatic/amide H refined with riding coordinates:
 C00B(H00C), C00D(H00F), C00E(H00G), C00G(H00H), C00I(H00I), C00J(H00J),
 C00M(H00Q)
2.c Idealised Me refined as rotating group:
 C00K(H00K,H00L,H00M), C00L(H00N,H00O,H00P)
;
_olex2_submission_special_instructions 'No special instructions were received'

loop_
_space_group_symop_operation_xyz
'x, y, z'
'-x, -y, z+1/2'
'-y+1/2, x+1/2, z+1/4'
'y+1/2, -x+1/2, z+3/4'
'-x+1/2, y+1/2, -z+1/4'
'x+1/2, -y+1/2, -z+3/4'
'y, x, -z'
'-y, -x, -z+1/2'

loop_
_atom_site_label
_atom_site_type_symbol
_atom_site_fract_x
_atom_site_fract_y
_atom_site_fract_z
_atom_site_U_iso_or_equiv
_atom_site_adp_type
_atom_site_occupancy
_atom_site_site_symmetry_order
_atom_site_calc_flag
_atom_site_refinement_flags_posn
_atom_site_refinement_flags_adp
_atom_site_refinement_flags_occupancy
_atom_site_disorder_assembly
_atom_site_disorder_group
Fe01 Fe 0.53209(7) 0.29455(6) 0.58470(2) 0.0394(2) Uani 1 1 d . . . . .
Cl02 Cl 0.53590(10) 0.27502(10) 0.66595(4) 0.0440(2) Uani 1 1 d . . . . .
Cl03 Cl 0.68330(14) 0.39987(13) 0.54763(5) 0.0602(4) Uani 1 1 d . . . . .
N004 N 0.5731(4) -0.0120(4) 0.53822(12) 0.0397(8) Uani 1 1 d . . . . .
N005 N 0.4275(3) 0.1407(4) 0.55791(12) 0.0376(7) Uani 1 1 d . . . . .
N006 N 0.3663(4) 0.3838(4) 0.56902(13) 0.0455(8) Uani 1 1 d . . . . .
C007 C 0.4565(4) 0.0216(4) 0.54788(15) 0.0392(9) Uani 1 1 d . . . . .
C008 C 0.2724(4) 0.3010(5) 0.56619(15) 0.0416(9) Uani 1 1 d . . . . .
C009 C 0.1471(5) 0.3385(5) 0.56718(15) 0.0465(10) Uani 1 1 d . . . . .
C00A C 0.6769(4) 0.0741(5) 0.53867(17) 0.0454(10) Uani 1 1 d . . . . .
H00A H 0.646303 0.157851 0.530676 0.055 Uiso 1 1 calc R U . . .
H00B H 0.736584 0.049515 0.513328 0.055 Uiso 1 1 calc R U . . .
C00B C 0.3595(5) -0.0708(4) 0.54611(17) 0.0441(10) Uani 1 1 d . . . . .
H00C H 0.380229 -0.155054 0.540671 0.053 Uiso 1 1 calc R U . . .
C00C C 0.6066(5) -0.1414(4) 0.52796(16) 0.0447(10) Uani 1 1 d . . . . .
H00D H 0.687932 -0.142571 0.511552 0.054 Uiso 1 1 calc R U . . .
H00E H 0.545040 -0.176351 0.505330 0.054 Uiso 1 1 calc R U . . .
C00D C 0.2204(6) 0.5484(5) 0.57059(18) 0.0548(12) Uani 1 1 d . . . . .
H00F H 0.205303 0.634893 0.571177 0.066 Uiso 1 1 calc R U . . .
C00E C 0.2402(4) -0.0382(5) 0.55212(17) 0.0449(10) Uani 1 1 d . . . . .
H00G H 0.177815 -0.100057 0.551888 0.054 Uiso 1 1 calc R U . . .
C00F C 0.2069(4) 0.0866(5) 0.55874(15) 0.0432(10) Uani 1 1 d . . . . .
C00G C 0.0526(5) 0.2481(5) 0.56546(17) 0.0510(12) Uani 1 1 d . . . . .
H00H H -0.031656 0.272628 0.566851 0.061 Uiso 1 1 calc R U . . .
C00H C 0.3038(4) 0.1725(4) 0.56106(14) 0.0405(9) Uani 1 1 d . . . . .
C00I C 0.0818(5) 0.1268(5) 0.56184(16) 0.0495(11) Uani 1 1 d . . . . .
H00I H 0.017361 0.067086 0.561363 0.059 Uiso 1 1 calc R U . . .
C00J C 0.1246(6) 0.4672(5) 0.57000(16) 0.0539(12) Uani 1 1 d . . . . .
H00J H 0.042076 0.496972 0.571501 0.065 Uiso 1 1 calc R U . . .
C00K C 0.7438(5) 0.0789(5) 0.5871(2) 0.0540(12) Uani 1 1 d . . . . .
H00K H 0.806269 0.144480 0.586350 0.081 Uiso 1 1 calc R U . . .
H00L H 0.784115 -0.000758 0.593198 0.081 Uiso 1 1 calc R U . . .
H00M H 0.684015 0.095947 0.612786 0.081 Uiso 1 1 calc R U . . .
C00L C 0.6136(5) -0.2240(5) 0.5719(2) 0.0552(12) Uani 1 1 d . . . . .
H00N H 0.637356 -0.307684 0.562082 0.083 Uiso 1 1 calc R U . . .
H00O H 0.532604 -0.226547 0.587774 0.083 Uiso 1 1 calc R U . . .
H00P H 0.675255 -0.191185 0.594453 0.083 Uiso 1 1 calc R U . . .
C00M C 0.3407(6) 0.5032(5) 0.57031(17) 0.0523(11) Uani 1 1 d . . . . .
H00Q H 0.407210 0.560574 0.571086 0.063 Uiso 1 1 calc R U . . .

loop_
_atom_site_aniso_label
_atom_site_aniso_U_11
_atom_site_aniso_U_22
_atom_site_aniso_U_33
_atom_site_aniso_U_23
_atom_site_aniso_U_13
_atom_site_aniso_U_12
Fe01 0.0420(4) 0.0376(4) 0.0388(3) 0.0006(3) 0.0031(3) -0.0043(3)
Cl02 0.0434(6) 0.0484(5) 0.0401(5) 0.0014(4) 0.0011(4) 0.0001(4)
Cl03 0.0684(8) 0.0489(7) 0.0632(7) -0.0005(5) 0.0222(6) -0.0155(6)
N004 0.0402(19) 0.0387(19) 0.0402(17) -0.0026(14) -0.0010(14) -0.0012(14)
N005 0.0394(19) 0.0385(18) 0.0349(15) -0.0009(14) -0.0010(13) -0.0004(14)
N006 0.052(2) 0.044(2) 0.0405(17) 0.0018(16) 0.0002(17) 0.0035(16)
C007 0.040(2) 0.042(2) 0.0358(17) 0.0015(16) -0.0035(16) -0.0030(17)
C008 0.045(2) 0.046(2) 0.0333(17) 0.0011(17) -0.0003(16) 0.0058(19)
C009 0.054(3) 0.054(3) 0.0319(18) 0.0010(18) 0.0008(18) 0.010(2)
C00A 0.041(2) 0.044(2) 0.052(2) -0.0055(19) 0.0084(19) -0.0031(17)
C00B 0.045(2) 0.039(2) 0.049(2) -0.0013(18) -0.0048(19) -0.0009(18)
C00C 0.046(2) 0.040(2) 0.048(2) -0.0053(19) 0.0039(19) 0.0023(18)
C00D 0.077(4) 0.044(3) 0.044(2) 0.001(2) 0.001(2) 0.016(2)
C00E 0.041(2) 0.045(2) 0.049(2) -0.0003(19) -0.0015(18) -0.0072(18)
C00F 0.041(2) 0.051(3) 0.0382(19) 0.0012(18) 0.0007(18) -0.0002(19)
C00G 0.041(2) 0.069(3) 0.043(2) -0.002(2) 0.0026(19) 0.009(2)
C00H 0.043(2) 0.046(2) 0.0324(18) 0.0010(16) 0.0007(16) 0.0028(18)
C00I 0.043(2) 0.063(3) 0.043(2) 0.000(2) 0.0007(18) 0.000(2)
C00J 0.064(3) 0.059(3) 0.039(2) 0.001(2) 0.003(2) 0.021(2)
C00K 0.038(2) 0.053(3) 0.071(3) -0.014(3) -0.008(2) 0.0022(18)
C00L 0.054(3) 0.045(3) 0.067(3) 0.009(2) -0.002(2) -0.002(2)
C00M 0.070(3) 0.043(3) 0.044(2) -0.0003(19) -0.001(2) 0.004(2)

loop_
_atom_type_symbol
_atom_type_description
_atom_type_scat_dispersion_real
_atom_type_scat_dispersion_imag
_atom_type_scat_source
C C 0.0181 0.0091 'International Tables Vol C Tables 4.2.6.8 and 6.1.1.4'
H H 0.0000 0.0000 'International Tables Vol C Tables 4.2.6.8 and 6.1.1.4'
Cl Cl 0.3639 0.7018 'International Tables Vol C Tables 4.2.6.8 and 6.1.1.4'
Fe Fe -1.1336 3.1974 'International Tables Vol C Tables 4.2.6.8 and 6.1.1.4'
N N 0.0311 0.0180 'International Tables Vol C Tables 4.2.6.8 and 6.1.1.4'

loop_
_geom_angle_atom_site_label_1
_geom_angle_atom_site_label_2
_geom_angle_atom_site_label_3
_geom_angle
_geom_angle_site_symmetry_1
_geom_angle_site_symmetry_3
_geom_angle_publ_flag
Cl03 Fe01 Cl02 119.36(6) . . ?
N005 Fe01 Cl02 106.38(10) . . ?
N005 Fe01 Cl03 128.32(10) . . ?
N006 Fe01 Cl02 105.48(11) . . ?
N006 Fe01 Cl03 107.27(13) . . ?
N006 Fe01 N005 80.41(16) . . ?
C007 N004 C00A 123.4(4) . . ?
C007 N004 C00C 121.9(4) . . ?
C00A N004 C00C 114.7(4) . . ?
C007 N005 Fe01 133.4(3) . . ?
C007 N005 C00H 118.2(4) . . ?
C00H N005 Fe01 107.2(3) . . ?
C008 N006 Fe01 110.6(3) . . ?
C00M N006 Fe01 128.9(4) . . ?
C00M N006 C008 119.3(5) . . ?
N004 C007 N005 121.1(4) . . ?
N004 C007 C00B 119.1(4) . . ?
N005 C007 C00B 119.7(4) . . ?
N006 C008 C009 121.8(5) . . ?
N006 C008 C00H 117.8(4) . . ?
C009 C008 C00H 120.4(5) . . ?
C008 C009 C00G 119.5(5) . . ?
C00J C009 C008 116.6(5) . . ?
C00J C009 C00G 123.9(5) . . ?
N004 C00A H00A 108.9 . . ?
N004 C00A H00B 108.9 . . ?
N004 C00A C00K 113.2(4) . . ?
H00A C00A H00B 107.7 . . ?
C00K C00A H00A 108.9 . . ?
C00K C00A H00B 108.9 . . ?
C007 C00B H00C 119.8 . . ?
C00E C00B C007 120.5(4) . . ?
C00E C00B H00C 119.8 . . ?
N004 C00C H00D 108.6 . . ?
N004 C00C H00E 108.6 . . ?
N004 C00C C00L 114.7(4) . . ?
H00D C00C H00E 107.6 . . ?
C00L C00C H00D 108.6 . . ?
C00L C00C H00E 108.6 . . ?
C00J C00D H00F 120.4 . . ?
C00J C00D C00M 119.1(5) . . ?
C00M C00D H00F 120.4 . . ?
C00B C00E H00G 119.6 . . ?
C00B C00E C00F 120.8(4) . . ?
C00F C00E H00G 119.6 . . ?
C00E C00F C00I 122.9(5) . . ?
C00H C00F C00E 116.7(4) . . ?
C00H C00F C00I 120.4(5) . . ?
C009 C00G H00H 119.9 . . ?
C00I C00G C009 120.3(5) . . ?
C00I C00G H00H 119.9 . . ?
N005 C00H C008 118.4(4) . . ?
N005 C00H C00F 123.7(4) . . ?
C00F C00H C008 117.9(4) . . ?
C00F C00I H00I 119.3 . . ?
C00G C00I C00F 121.5(5) . . ?
C00G C00I H00I 119.3 . . ?
C009 C00J H00J 119.8 . . ?
C00D C00J C009 120.4(5) . . ?
C00D C00J H00J 119.8 . . ?
C00A C00K H00K 109.5 . . ?
C00A C00K H00L 109.5 . . ?
C00A C00K H00M 109.5 . . ?
H00K C00K H00L 109.5 . . ?
H00K C00K H00M 109.5 . . ?
H00L C00K H00M 109.5 . . ?
C00C C00L H00N 109.5 . . ?
C00C C00L H00O 109.5 . . ?
C00C C00L H00P 109.5 . . ?
H00N C00L H00O 109.5 . . ?
H00N C00L H00P 109.5 . . ?
H00O C00L H00P 109.5 . . ?
N006 C00M C00D 122.7(5) . . ?
N006 C00M H00Q 118.7 . . ?
C00D C00M H00Q 118.7 . . ?

loop_
_geom_bond_atom_site_label_1
_geom_bond_atom_site_label_2
_geom_bond_distance
_geom_bond_site_symmetry_2
_geom_bond_publ_flag
Fe01 Cl02 2.2626(11) . ?
Fe01 Cl03 2.2425(14) . ?
Fe01 N005 2.145(4) . ?
Fe01 N006 2.082(4) . ?
N004 C007 1.340(6) . ?
N004 C00A 1.459(6) . ?
N004 C00C 1.474(6) . ?
N005 C007 1.354(6) . ?
N005 C00H 1.384(6) . ?
N006 C008 1.357(7) . ?
N006 C00M 1.322(6) . ?
C007 C00B 1.450(6) . ?
C008 C009 1.415(7) . ?
C008 C00H 1.438(7) . ?
C009 C00G 1.415(8) . ?
C009 C00J 1.415(8) . ?
C00A H00A 0.9900 . ?
C00A H00B 0.9900 . ?
C00A C00K 1.525(7) . ?
C00B H00C 0.9500 . ?
C00B C00E 1.349(7) . ?
C00C H00D 0.9900 . ?
C00C H00E 0.9900 . ?
C00C C00L 1.513(7) . ?
C00D H00F 0.9500 . ?
C00D C00J 1.358(9) . ?
C00D C00M 1.390(8) . ?
C00E H00G 0.9500 . ?
C00E C00F 1.409(7) . ?
C00F C00H 1.402(7) . ?
C00F C00I 1.424(7) . ?
C00G H00H 0.9500 . ?
C00G C00I 1.353(8) . ?
C00I H00I 0.9500 . ?
C00J H00J 0.9500 . ?
C00K H00K 0.9800 . ?
C00K H00L 0.9800 . ?
C00K H00M 0.9800 . ?
C00L H00N 0.9800 . ?
C00L H00O 0.9800 . ?
C00L H00P 0.9800 . ?
C00M H00Q 0.9500 . ?

loop_
_geom_torsion_atom_site_label_1
_geom_torsion_atom_site_label_2
_geom_torsion_atom_site_label_3
_geom_torsion_atom_site_label_4
_geom_torsion
_geom_torsion_site_symmetry_1
_geom_torsion_site_symmetry_2
_geom_torsion_site_symmetry_3
_geom_torsion_site_symmetry_4
_geom_torsion_publ_flag
Fe01 N005 C007 N004 -23.2(6) . . . . ?
Fe01 N005 C007 C00B 158.6(3) . . . . ?
Fe01 N005 C00H C008 18.0(4) . . . . ?
Fe01 N005 C00H C00F -163.1(3) . . . . ?
Fe01 N006 C008 C009 165.0(3) . . . . ?
Fe01 N006 C008 C00H -16.3(5) . . . . ?
Fe01 N006 C00M C00D -163.7(4) . . . . ?
N004 C007 C00B C00E -175.1(4) . . . . ?
N005 C007 C00B C00E 3.1(7) . . . . ?
N006 C008 C009 C00G -178.3(4) . . . . ?
N006 C008 C009 C00J 1.6(6) . . . . ?
N006 C008 C00H N005 -1.8(6) . . . . ?
N006 C008 C00H C00F 179.2(4) . . . . ?
C007 N004 C00A C00K 93.3(5) . . . . ?
C007 N004 C00C C00L -76.9(6) . . . . ?
C007 N005 C00H C008 -173.0(4) . . . . ?
C007 N005 C00H C00F 5.9(6) . . . . ?
C007 C00B C00E C00F 2.0(7) . . . . ?
C008 N006 C00M C00D 2.3(7) . . . . ?
C008 C009 C00G C00I -1.4(7) . . . . ?
C008 C009 C00J C00D 1.4(7) . . . . ?
C009 C008 C00H N005 176.9(4) . . . . ?
C009 C008 C00H C00F -2.1(6) . . . . ?
C009 C00G C00I C00F -1.2(7) . . . . ?
C00A N004 C007 N005 1.3(6) . . . . ?
C00A N004 C007 C00B 179.5(4) . . . . ?
C00A N004 C00C C00L 101.0(5) . . . . ?
C00B C00E C00F C00H -3.0(7) . . . . ?
C00B C00E C00F C00I 175.5(4) . . . . ?
C00C N004 C007 N005 179.1(4) . . . . ?
C00C N004 C007 C00B -2.8(6) . . . . ?
C00C N004 C00A C00K -84.5(5) . . . . ?
C00E C00F C00H N005 -0.9(6) . . . . ?
C00E C00F C00H C008 178.0(4) . . . . ?
C00E C00F C00I C00G -176.2(4) . . . . ?
C00G C009 C00J C00D -178.7(5) . . . . ?
C00H N005 C007 N004 171.3(4) . . . . ?
C00H N005 C007 C00B -6.8(6) . . . . ?
C00H C008 C009 C00G 3.1(6) . . . . ?
C00H C008 C009 C00J -177.1(4) . . . . ?
C00H C00F C00I C00G 2.2(7) . . . . ?
C00I C00F C00H N005 -179.4(4) . . . . ?
C00I C00F C00H C008 -0.5(6) . . . . ?
C00J C009 C00G C00I 178.7(4) . . . . ?
C00J C00D C00M N006 0.7(7) . . . . ?
C00M N006 C008 C009 -3.4(7) . . . . ?
C00M N006 C008 C00H 175.3(4) . . . . ?
C00M C00D C00J C009 -2.5(7) . . . . ?
